data_4349244
loop_
_publ_author_name
'Arlt, S\"oren'
'Harloff, J\"org'
'Schulz, Axel'
'Stoffers, Alrik'
'Villinger, Alexander'

_publ_section_title
;
 Cyanido Antimonate(III) and Bismuthate(III) Anions.
;
_journal_issue 23
_journal_name_full 'Inorganic chemistry'
_journal_page_first 12321
_journal_page_last 12328
_journal_paper_doi 10.1021/acs.inorgchem.6b02174
_journal_volume 55
_journal_year 2016
_chemical_formula_moiety 'C36 H30 N P2 +, C N -, C7 H8'
_chemical_formula_sum 'C44 H38 N2 P2'
_chemical_formula_weight 656.70
_space_group_crystal_system monoclinic
_space_group_IT_number 15
_space_group_name_Hall '-C 2yc'
_space_group_name_H-M_alt 'C 1 2/c 1'
_atom_sites_solution_hydrogens geom
_audit_creation_method SHELXL-2013
_cell_angle_alpha 90
_cell_angle_beta 96.391(2)
_cell_angle_gamma 90
_cell_formula_units_Z 4
_cell_length_a 14.6941(6)
_cell_length_b 10.7497(4)
_cell_length_c 22.1216(8)
_cell_measurement_reflns_used 9210
_cell_measurement_temperature 123(2)
_cell_measurement_theta_max 32.29
_cell_measurement_theta_min 2.35
_cell_volume 3472.5(2)
_computing_cell_refinement 'Bruker Apex V7.51A'
_computing_data_collection 'Bruker Apex V7.51A'
_computing_data_reduction 'Bruker SAINT'
_computing_molecular_graphics 'ORTEP-3v2.01 (Farrugia, 1997)'
_computing_publication_material SHELXL-2013
_computing_structure_refinement 'SHELXL-2013 (Sheldrick, 2013)'
_computing_structure_solution 'SHELXS-2013 (Sheldrick, 2013)'
_diffrn_ambient_temperature 123(2)
_diffrn_measured_fraction_theta_full 1.000
_diffrn_measured_fraction_theta_max 1.000
_diffrn_measurement_device_type 'Bruker Apex Kappa II-CCD-diffractometer'
_diffrn_measurement_method 'phi and omega scans'
_diffrn_radiation_monochromator graphite
_diffrn_radiation_source 'sealed tube'
_diffrn_radiation_type MoK\a
_diffrn_radiation_wavelength 0.71073
_diffrn_reflns_av_R_equivalents 0.0655
_diffrn_reflns_av_unetI/netI 0.0462
_diffrn_reflns_Laue_measured_fraction_full 1.000
_diffrn_reflns_Laue_measured_fraction_max 1.000
_diffrn_reflns_limit_h_max 21
_diffrn_reflns_limit_h_min -22
_diffrn_reflns_limit_k_max 16
_diffrn_reflns_limit_k_min -15
_diffrn_reflns_limit_l_max 33
_diffrn_reflns_limit_l_min -33
_diffrn_reflns_number 31416
_diffrn_reflns_point_group_measured_fraction_full 1.000
_diffrn_reflns_point_group_measured_fraction_max 1.000
_diffrn_reflns_theta_full 25.242
_diffrn_reflns_theta_max 32.499
_diffrn_reflns_theta_min 2.353
_exptl_absorpt_coefficient_mu 0.160
_exptl_absorpt_correction_T_max 0.7464
_exptl_absorpt_correction_T_min 0.6746
_exptl_absorpt_correction_type multi-scan
_exptl_absorpt_process_details '(SADABS; Sheldrick, 2004)'
_exptl_crystal_colour colourless
_exptl_crystal_density_diffrn 1.256
_exptl_crystal_description block
_exptl_crystal_F_000 1384
_exptl_crystal_size_max 0.260
_exptl_crystal_size_mid 0.200
_exptl_crystal_size_min 0.120
_refine_diff_density_max 0.403
_refine_diff_density_min -0.313
_refine_diff_density_rms 0.056
_refine_ls_extinction_method none
_refine_ls_goodness_of_fit_ref 1.044
_refine_ls_hydrogen_treatment constr
_refine_ls_matrix_type full
_refine_ls_number_parameters 262
_refine_ls_number_reflns 6289
_refine_ls_number_restraints 39
_refine_ls_restrained_S_all 1.042
_refine_ls_R_factor_all 0.0527
_refine_ls_R_factor_gt 0.0412
_refine_ls_shift/su_max 0.001
_refine_ls_shift/su_mean 0.000
_refine_ls_structure_factor_coef Fsqd
_refine_ls_weighting_details 'w=1/[\s^2^(Fo^2^)+(0.0565P)^2^+1.6148P] where P=(Fo^2^+2Fc^2^)/3'
_refine_ls_weighting_scheme calc
_refine_ls_wR_factor_gt 0.1090
_refine_ls_wR_factor_ref 0.1186
_reflns_Friedel_coverage 0.000
_reflns_number_gt 5138
_reflns_number_total 6289
_reflns_threshold_expression 'I > 2\s(I)'
_cod_data_source_file ic6b02174_si_002.cif
_cod_data_source_block is_as472_PPN_CN_Toluene
_cod_original_sg_symbol_H-M 'C 2/c'
_cod_database_code 4349244
_shelx_space_group_comment
;
The symmetry employed for this shelxl refinement is uniquely defined
by the following loop, which should always be used as a source of
symmetry information in preference to the above space-group names.
They are only intended as comments.
;
_shelx_estimated_absorpt_t_min 0.960
_shelx_estimated_absorpt_t_max 0.981
_shelxl_version_number 2013-4

loop_
_space_group_symop_operation_xyz
'x, y, z'
'-x, y, -z+1/2'
'x+1/2, y+1/2, z'
'-x+1/2, y+1/2, -z+1/2'
'-x, -y, -z'
'x, -y, z-1/2'
'-x+1/2, -y+1/2, -z'
'x+1/2, -y+1/2, z-1/2'

loop_
_atom_site_label
_atom_site_type_symbol
_atom_site_fract_x
_atom_site_fract_y
_atom_site_fract_z
_atom_site_U_iso_or_equiv
_atom_site_adp_type
_atom_site_occupancy
_atom_site_site_symmetry_order
_atom_site_calc_flag
_atom_site_refinement_flags_posn
_atom_site_refinement_flags_adp
_atom_site_refinement_flags_occupancy
_atom_site_disorder_assembly
_atom_site_disorder_group
C1A C 0.4975(10) 0.939(2) 0.2361(7) 0.047(3) Uani 0.342(15) 1 d D U P A 1
N1A N 0.5171(9) 0.9338(15) 0.2814(5) 0.048(2) Uani 0.342(15) 1 d D U P A 1
C1B C 0.5023(16) 0.957(2) 0.2901(12) 0.043(2) Uani 0.158(15) 1 d D U P A 2
N1B N 0.5000 0.9132(19) 0.2500 0.045(3) Uani 0.32(3) 2 d DS TU P A 2
N2 N 0.0000 0.97088(10) 0.2500 0.0156(2) Uani 1 2 d S T P . .
P1 P 0.03410(2) 0.90947(2) 0.31418(2) 0.01424(7) Uani 1 1 d . . . . .
C2 C 0.05661(7) 1.03379(10) 0.36781(5) 0.0206(2) Uani 1 1 d . . . . .
C3 C 0.08202(9) 1.00378(14) 0.42898(5) 0.0317(3) Uani 1 1 d . . . . .
H3 H 0.0911 0.9195 0.4411 0.038 Uiso 1 1 calc R U . . .
C4 C 0.09375(11) 1.09865(17) 0.47172(6) 0.0442(4) Uani 1 1 d . . . . .
H4 H 0.1111 1.0793 0.5133 0.053 Uiso 1 1 calc R U . . .
C5 C 0.08026(10) 1.22133(16) 0.45392(7) 0.0445(4) Uani 1 1 d . . . . .
H5 H 0.0880 1.2855 0.4836 0.053 Uiso 1 1 calc R U . . .
C6 C 0.05578(8) 1.25154(13) 0.39369(7) 0.0366(3) Uani 1 1 d . . . . .
H6 H 0.0470 1.3361 0.3819 0.044 Uiso 1 1 calc R U . . .
C7 C 0.04406(7) 1.15725(11) 0.35021(6) 0.0246(2) Uani 1 1 d . . . . .
H7 H 0.0275 1.1774 0.3086 0.029 Uiso 1 1 calc R U . . .
C8 C 0.13656(6) 0.82032(9) 0.31173(4) 0.01692(17) Uani 1 1 d . . . . .
C9 C 0.22105(7) 0.88082(10) 0.32114(5) 0.0216(2) Uani 1 1 d . . . . .
H9 H 0.2243 0.9635 0.3364 0.026 Uiso 1 1 calc R U . . .
C10 C 0.30039(7) 0.82063(12) 0.30825(6) 0.0274(2) Uani 1 1 d . . . . .
H10 H 0.3578 0.8621 0.3144 0.033 Uiso 1 1 calc R U . . .
C11 C 0.29522(8) 0.69974(12) 0.28641(6) 0.0286(2) Uani 1 1 d . . . . .
H11 H 0.3492 0.6588 0.2771 0.034 Uiso 1 1 calc R U . . .
C12 C 0.21189(8) 0.63792(11) 0.27808(5) 0.0254(2) Uani 1 1 d . . . . .
H12 H 0.2094 0.5542 0.2642 0.030 Uiso 1 1 calc R U . . .
C13 C 0.13215(7) 0.69807(10) 0.28996(5) 0.02000(19) Uani 1 1 d . . . . .
H13 H 0.0749 0.6564 0.2833 0.024 Uiso 1 1 calc R U . . .
C14 C -0.05292(7) 0.81718(9) 0.34416(4) 0.01723(18) Uani 1 1 d . . . . .
C15 C -0.03756(8) 0.70178(10) 0.37177(5) 0.0238(2) Uani 1 1 d . . . . .
H15 H 0.0219 0.6660 0.3757 0.029 Uiso 1 1 calc R U . . .
C16 C -0.11022(9) 0.63899(11) 0.39374(6) 0.0292(2) Uani 1 1 d . . . . .
H16 H -0.1002 0.5594 0.4119 0.035 Uiso 1 1 calc R U . . .
C17 C -0.19650(8) 0.69142(12) 0.38931(5) 0.0292(2) Uani 1 1 d . . . . .
H17 H -0.2453 0.6483 0.4049 0.035 Uiso 1 1 calc R U . . .
C18 C -0.21208(8) 0.80680(12) 0.36216(5) 0.0272(2) Uani 1 1 d . . . . .
H18 H -0.2715 0.8428 0.3591 0.033 Uiso 1 1 calc R U . . .
C19 C -0.14067(7) 0.86942(11) 0.33956(5) 0.0221(2) Uani 1 1 d . . . . .
H19 H -0.1514 0.9484 0.3208 0.027 Uiso 1 1 calc R U . . .
C20 C 0.2892(2) 0.83206(18) 0.51689(12) 0.0454(9) Uani 0.5 1 d G . P . .
C21 C 0.3225(2) 0.7646(3) 0.47048(12) 0.0467(11) Uani 0.5 1 d G . P . .
H21 H 0.3756 0.7924 0.4535 0.056 Uiso 0.5 1 calc R U P . .
C22 C 0.2782(3) 0.6566(2) 0.44885(15) 0.0757(19) Uani 0.5 1 d G . P . .
H22 H 0.3010 0.6105 0.4171 0.091 Uiso 0.5 1 calc R U P . .
C23 C 0.2006(3) 0.61598(19) 0.4736(2) 0.0702(16) Uani 0.5 1 d G . P . .
H23 H 0.1703 0.5421 0.4589 0.084 Uiso 0.5 1 calc R U P . .
C24 C 0.1672(3) 0.6834(3) 0.5201(2) 0.0742(19) Uani 0.5 1 d G . P . .
H24 H 0.1142 0.6557 0.5370 0.089 Uiso 0.5 1 calc R U P . .
C25 C 0.2115(3) 0.7915(2) 0.54168(15) 0.0660(19) Uani 0.5 1 d G . P . .
H25 H 0.1887 0.8376 0.5734 0.079 Uiso 0.5 1 calc R U P . .
C26 C 0.3340(4) 0.9505(4) 0.53924(19) 0.0661(12) Uani 0.5 1 d . . P . .
H26A H 0.3956 0.9551 0.5263 0.099 Uiso 0.5 1 calc R U P . .
H26B H 0.3384 0.9530 0.5838 0.099 Uiso 0.5 1 calc R U P . .
H26C H 0.2976 1.0213 0.5224 0.099 Uiso 0.5 1 calc R U P . .

loop_
_atom_site_aniso_label
_atom_site_aniso_U_11
_atom_site_aniso_U_22
_atom_site_aniso_U_33
_atom_site_aniso_U_23
_atom_site_aniso_U_13
_atom_site_aniso_U_12
C1A 0.038(3) 0.033(5) 0.073(8) -0.005(3) 0.024(6) 0.002(3)
N1A 0.044(4) 0.032(4) 0.072(7) 0.004(3) 0.024(4) -0.003(3)
C1B 0.037(4) 0.026(5) 0.070(7) -0.007(3) 0.030(5) 0.001(3)
N1B 0.038(4) 0.027(5) 0.073(7) 0.000 0.029(4) 0.000
N2 0.0165(5) 0.0141(5) 0.0161(5) 0.000 0.0011(4) 0.000
P1 0.01345(12) 0.01526(12) 0.01401(11) -0.00016(8) 0.00151(8) -0.00189(8)
C2 0.0180(4) 0.0260(5) 0.0184(4) -0.0067(4) 0.0046(3) -0.0063(4)
C3 0.0325(6) 0.0452(7) 0.0177(5) -0.0048(4) 0.0038(4) -0.0154(5)
C4 0.0390(7) 0.0727(11) 0.0222(6) -0.0197(6) 0.0088(5) -0.0224(7)
C5 0.0338(7) 0.0584(9) 0.0436(8) -0.0357(7) 0.0143(6) -0.0168(6)
C6 0.0244(6) 0.0334(6) 0.0530(8) -0.0262(6) 0.0092(5) -0.0058(5)
C7 0.0180(5) 0.0243(5) 0.0320(5) -0.0108(4) 0.0055(4) -0.0028(4)
C8 0.0144(4) 0.0192(4) 0.0170(4) 0.0030(3) 0.0011(3) 0.0000(3)
C9 0.0164(4) 0.0241(5) 0.0240(5) 0.0039(4) 0.0004(4) -0.0024(4)
C10 0.0148(4) 0.0337(6) 0.0336(6) 0.0081(5) 0.0022(4) 0.0000(4)
C11 0.0203(5) 0.0329(6) 0.0334(6) 0.0089(5) 0.0061(4) 0.0087(4)
C12 0.0242(5) 0.0235(5) 0.0289(5) 0.0046(4) 0.0047(4) 0.0073(4)
C13 0.0178(4) 0.0199(4) 0.0221(4) 0.0025(3) 0.0014(4) 0.0017(3)
C14 0.0161(4) 0.0202(4) 0.0155(4) -0.0005(3) 0.0021(3) -0.0040(3)
C15 0.0240(5) 0.0233(5) 0.0245(5) 0.0058(4) 0.0048(4) -0.0027(4)
C16 0.0337(6) 0.0258(5) 0.0294(6) 0.0053(4) 0.0095(5) -0.0089(5)
C17 0.0282(6) 0.0336(6) 0.0278(5) -0.0046(4) 0.0121(4) -0.0141(5)
C18 0.0199(5) 0.0345(6) 0.0286(5) -0.0050(4) 0.0087(4) -0.0056(4)
C19 0.0178(4) 0.0252(5) 0.0241(5) -0.0007(4) 0.0054(4) -0.0017(4)
C20 0.066(2) 0.040(2) 0.0288(14) 0.0153(14) 0.0011(15) 0.0224(19)
C21 0.056(2) 0.053(3) 0.0319(15) 0.0062(19) 0.0094(15) 0.017(2)
C22 0.115(5) 0.075(4) 0.0352(19) 0.010(2) 0.003(2) 0.028(3)
C23 0.082(3) 0.047(3) 0.075(4) 0.026(3) -0.022(3) -0.003(3)
C24 0.085(4) 0.055(3) 0.089(4) 0.032(3) 0.037(3) 0.020(3)
C25 0.084(4) 0.064(4) 0.058(3) 0.036(3) 0.045(3) 0.035(3)
C26 0.090(3) 0.051(2) 0.051(2) 0.0103(18) -0.021(2) 0.012(2)

loop_
_atom_type_symbol
_atom_type_description
_atom_type_scat_dispersion_real
_atom_type_scat_dispersion_imag
_atom_type_scat_source
C C 0.0033 0.0016 'International Tables Vol C Tables 4.2.6.8 and 6.1.1.4'
H H 0.0000 0.0000 'International Tables Vol C Tables 4.2.6.8 and 6.1.1.4'
N N 0.0061 0.0033 'International Tables Vol C Tables 4.2.6.8 and 6.1.1.4'
P P 0.1023 0.0942 'International Tables Vol C Tables 4.2.6.8 and 6.1.1.4'

loop_
_geom_angle_atom_site_label_1
_geom_angle_atom_site_label_2
_geom_angle_atom_site_label_3
_geom_angle
_geom_angle_site_symmetry_1
_geom_angle_site_symmetry_3
N1A C1A C1A 155(6) 2_655 2_655
N1A C1A N1A 162(6) 2_655 .
C1A C1A N1A 10(2) 2_655 .
C1A N1A C1A 15(4) 2_655 .
C1A N1A N1A 13(4) 2_655 2_655
C1A N1A N1A 5.3(17) . 2_655
N1B C1B C1B 28(3) . 2_655
C1B N1B C1B 123(5) . 2_655
P1 N2 P1 131.10(8) . 2
N2 P1 C8 112.12(4) . .
N2 P1 C2 107.28(5) . .
C8 P1 C2 108.97(5) . .
N2 P1 C14 112.95(4) . .
C8 P1 C14 110.48(5) . .
C2 P1 C14 104.64(5) . .
C7 C2 C3 120.23(10) . .
C7 C2 P1 121.15(8) . .
C3 C2 P1 118.51(9) . .
C4 C3 C2 119.23(14) . .
C4 C3 H3 120.4 . .
C2 C3 H3 120.4 . .
C5 C4 C3 120.20(14) . .
C5 C4 H4 119.9 . .
C3 C4 H4 119.9 . .
C6 C5 C4 120.84(12) . .
C6 C5 H5 119.6 . .
C4 C5 H5 119.6 . .
C5 C6 C7 119.60(14) . .
C5 C6 H6 120.2 . .
C7 C6 H6 120.2 . .
C2 C7 C6 119.89(12) . .
C2 C7 H7 120.1 . .
C6 C7 H7 120.1 . .
C9 C8 C13 119.68(9) . .
C9 C8 P1 118.87(8) . .
C13 C8 P1 120.43(7) . .
C10 C9 C8 120.30(10) . .
C10 C9 H9 119.9 . .
C8 C9 H9 119.9 . .
C11 C10 C9 119.57(11) . .
C11 C10 H10 120.2 . .
C9 C10 H10 120.2 . .
C10 C11 C12 120.59(11) . .
C10 C11 H11 119.7 . .
C12 C11 H11 119.7 . .
C11 C12 C13 120.17(11) . .
C11 C12 H12 119.9 . .
C13 C12 H12 119.9 . .
C12 C13 C8 119.67(10) . .
C12 C13 H13 120.2 . .
C8 C13 H13 120.2 . .
C15 C14 C19 119.56(9) . .
C15 C14 P1 124.45(8) . .
C19 C14 P1 115.97(8) . .
C14 C15 C16 119.44(11) . .
C14 C15 H15 120.3 . .
C16 C15 H15 120.3 . .
C17 C16 C15 120.65(11) . .
C17 C16 H16 119.7 . .
C15 C16 H16 119.7 . .
C16 C17 C18 120.14(10) . .
C16 C17 H17 119.9 . .
C18 C17 H17 119.9 . .
C17 C18 C19 119.72(11) . .
C17 C18 H18 120.1 . .
C19 C18 H18 120.1 . .
C18 C19 C14 120.47(11) . .
C18 C19 H19 119.8 . .
C14 C19 H19 119.8 . .
C21 C20 C25 120.0 . .
C21 C20 C26 120.7(3) . .
C25 C20 C26 119.3(3) . .
C22 C21 C20 120.0 . .
C22 C21 H21 120.0 . .
C20 C21 H21 120.0 . .
C21 C22 C23 120.0 . .
C21 C22 H22 120.0 . .
C23 C22 H22 120.0 . .
C22 C23 C24 120.0 . .
C22 C23 H23 120.0 . .
C24 C23 H23 120.0 . .
C25 C24 C23 120.0 . .
C25 C24 H24 120.0 . .
C23 C24 H24 120.0 . .
C24 C25 C20 120.0 . .
C24 C25 H25 120.0 . .
C20 C25 H25 120.0 . .
C20 C26 H26A 109.5 . .
C20 C26 H26B 109.5 . .
H26A C26 H26B 109.5 . .
C20 C26 H26C 109.5 . .
H26A C26 H26C 109.5 . .
H26B C26 H26C 109.5 . .

loop_
_geom_bond_atom_site_label_1
_geom_bond_atom_site_label_2
_geom_bond_distance
_geom_bond_site_symmetry_2
C1A N1A 0.43(2) 2_655
C1A C1A 0.61(3) 2_655
C1A N1A 1.014(11) .
N1A C1A 0.43(2) 2_655
N1A N1A 1.42(2) 2_655
C1B N1B 1.005(12) .
C1B C1B 1.77(5) 2_655
N1B C1B 1.005(12) 2_655
N2 P1 1.5950(5) .
N2 P1 1.5951(5) 2
P1 C8 1.7905(10) .
P1 C2 1.7932(10) .
P1 C14 1.8023(10) .
C2 C7 1.3897(16) .
C2 C3 1.4006(16) .
C3 C4 1.3884(18) .
C3 H3 0.9500 .
C4 C5 1.384(3) .
C4 H4 0.9500 .
C5 C6 1.380(2) .
C5 H5 0.9500 .
C6 C7 1.3949(15) .
C6 H6 0.9500 .
C7 H7 0.9500 .
C8 C9 1.3965(14) .
C8 C13 1.3986(14) .
C9 C10 1.3904(15) .
C9 H9 0.9500 .
C10 C11 1.3856(18) .
C10 H10 0.9500 .
C11 C12 1.3874(17) .
C11 H11 0.9500 .
C12 C13 1.3887(15) .
C12 H12 0.9500 .
C13 H13 0.9500 .
C14 C15 1.3899(14) .
C14 C19 1.3996(14) .
C15 C16 1.3955(15) .
C15 H15 0.9500 .
C16 C17 1.3809(18) .
C16 H16 0.9500 .
C17 C18 1.3859(18) .
C17 H17 0.9500 .
C18 C19 1.3860(15) .
C18 H18 0.9500 .
C19 H19 0.9500 .
C20 C21 1.3900 .
C20 C25 1.3900 .
C20 C26 1.493(5) .
C21 C22 1.3900 .
C21 H21 0.9500 .
C22 C23 1.3900 .
C22 H22 0.9500 .
C23 C24 1.3900 .
C23 H23 0.9500 .
C24 C25 1.3900 .
C24 H24 0.9500 .
C25 H25 0.9500 .
C26 H26A 0.9800 .
C26 H26B 0.9800 .
C26 H26C 0.9800 .

loop_
_geom_torsion_atom_site_label_1
_geom_torsion_atom_site_label_2
_geom_torsion_atom_site_label_3
_geom_torsion_atom_site_label_4
_geom_torsion
_geom_torsion_site_symmetry_1
_geom_torsion_site_symmetry_4
N1A C1A N1A C1A -59(31) 2_655 2_655
C1A C1A N1A N1A 59(31) 2_655 2_655
P1 N2 P1 C8 63.26(4) 2 .
P1 N2 P1 C2 -177.13(4) 2 .
P1 N2 P1 C14 -62.35(4) 2 .
N2 P1 C2 C7 -0.31(9) . .
C8 P1 C2 C7 121.28(9) . .
C14 P1 C2 C7 -120.54(9) . .
N2 P1 C2 C3 175.92(8) . .
C8 P1 C2 C3 -62.48(10) . .
C14 P1 C2 C3 55.70(10) . .
C7 C2 C3 C4 0.52(17) . .
P1 C2 C3 C4 -175.75(10) . .
C2 C3 C4 C5 0.1(2) . .
C3 C4 C5 C6 -0.5(2) . .
C4 C5 C6 C7 0.3(2) . .
C3 C2 C7 C6 -0.75(16) . .
P1 C2 C7 C6 175.42(9) . .
C5 C6 C7 C2 0.34(17) . .
N2 P1 C8 C9 86.05(9) . .
C2 P1 C8 C9 -32.55(9) . .
C14 P1 C8 C9 -147.00(8) . .
N2 P1 C8 C13 -82.36(9) . .
C2 P1 C8 C13 159.04(8) . .
C14 P1 C8 C13 44.59(9) . .
C13 C8 C9 C10 0.81(15) . .
P1 C8 C9 C10 -167.69(8) . .
C8 C9 C10 C11 -0.48(17) . .
C9 C10 C11 C12 -0.84(18) . .
C10 C11 C12 C13 1.84(18) . .
C11 C12 C13 C8 -1.49(16) . .
C9 C8 C13 C12 0.18(15) . .
P1 C8 C13 C12 168.50(8) . .
N2 P1 C14 C15 137.46(9) . .
C8 P1 C14 C15 10.97(10) . .
C2 P1 C14 C15 -106.18(10) . .
N2 P1 C14 C19 -43.83(9) . .
C8 P1 C14 C19 -170.32(8) . .
C2 P1 C14 C19 72.53(9) . .
C19 C14 C15 C16 0.88(16) . .
P1 C14 C15 C16 179.55(9) . .
C14 C15 C16 C17 -1.22(18) . .
C15 C16 C17 C18 0.82(18) . .
C16 C17 C18 C19 -0.09(18) . .
C17 C18 C19 C14 -0.24(17) . .
C15 C14 C19 C18 -0.16(16) . .
P1 C14 C19 C18 -178.94(8) . .
C25 C20 C21 C22 0.0 . .
C26 C20 C21 C22 -177.9(3) . .
C20 C21 C22 C23 0.0 . .
C21 C22 C23 C24 0.0 . .
C22 C23 C24 C25 0.0 . .
C23 C24 C25 C20 0.0 . .
C21 C20 C25 C24 0.0 . .
C26 C20 C25 C24 178.0(3) . .
